data_4063018
_journal_name_full Organometallics
_journal_year 2004
_chemical_formula_sum 'C33 H45 Cl2 N P Ti'
_chemical_formula_weight 605.47
_space_group_IT_number 14
_symmetry_cell_setting monoclinic
_symmetry_space_group_name_Hall '-P 2yn'
_symmetry_space_group_name_H-M 'P 1 21/n 1'
_cell_angle_alpha 90.00
_cell_angle_beta 100.792(11)
_cell_angle_gamma 90.00
_cell_formula_units_Z 4
_cell_length_a 12.409(7)
_cell_length_b 19.664(11)
_cell_length_c 14.132(7)
_cell_measurement_temperature 293(2)
_cell_volume 3388(3)
_diffrn_ambient_temperature 293(2)
_exptl_crystal_density_diffrn 1.187
_cod_original_sg_symbol_H-M 'P 21/n'
_cod_database_code 4063018

loop_
_symmetry_equiv_pos_as_xyz
'x, y, z'
'-x+1/2, y+1/2, -z+1/2'
'-x, -y, -z'
'x-1/2, -y-1/2, z-1/2'

loop_
_atom_site_label
_atom_site_type_symbol
_atom_site_fract_x
_atom_site_fract_y
_atom_site_fract_z
_atom_site_U_iso_or_equiv
_atom_site_adp_type
_atom_site_occupancy
_atom_site_symmetry_multiplicity
_atom_site_calc_flag
_atom_site_refinement_flags
_atom_site_disorder_assembly
_atom_site_disorder_group
Ti1 Ti 1.00980(4) 0.17767(3) 0.06301(4) 0.03976(19) Uani 1 1 d . . .
Cl1 Cl 0.84183(7) 0.12721(5) 0.00267(7) 0.0614(3) Uani 1 1 d . . .
Cl2 Cl 1.07304(9) 0.10960(5) 0.19486(6) 0.0679(3) Uani 1 1 d . . .
N1 N 0.97127(19) 0.25411(12) 0.11707(17) 0.0438(7) Uani 1 1 d . . .
P1 P 0.92670(7) 0.31677(4) 0.17213(6) 0.0427(2) Uani 1 1 d . . .
C1 C 1.1855(2) 0.19566(16) 0.0238(2) 0.0454(8) Uani 1 1 d . . .
C2 C 1.1100(2) 0.23838(16) -0.0376(2) 0.0419(8) Uani 1 1 d . . .
C3 C 1.0359(3) 0.19558(17) -0.0981(2) 0.0454(8) Uani 1 1 d . . .
C4 C 1.0688(3) 0.12664(17) -0.0777(2) 0.0466(8) Uani 1 1 d . . .
C5 C 1.1616(3) 0.12695(16) -0.0031(2) 0.0495(9) Uani 1 1 d . . .
C6 C 1.2817(3) 0.21906(19) 0.0981(3) 0.0683(11) Uani 1 1 d . . .
H6A H 1.3451 0.2235 0.0687 0.102 Uiso 1 1 calc R . .
H6B H 1.2962 0.1864 0.1493 0.102 Uiso 1 1 calc R . .
H6C H 1.2650 0.2623 0.1235 0.102 Uiso 1 1 calc R . .
C7 C 1.1150(3) 0.31476(16) -0.0424(3) 0.0575(10) Uani 1 1 d . . .
H7A H 1.1602 0.3279 -0.0875 0.086 Uiso 1 1 calc R . .
H7B H 1.1457 0.3325 0.0202 0.086 Uiso 1 1 calc R . .
H7C H 1.0424 0.3326 -0.0628 0.086 Uiso 1 1 calc R . .
C8 C 0.9459(3) 0.2186(2) -0.1785(2) 0.0675(11) Uani 1 1 d . . .
H8A H 0.9744 0.2226 -0.2369 0.101 Uiso 1 1 calc R . .
H8B H 0.9186 0.2619 -0.1624 0.101 Uiso 1 1 calc R . .
H8C H 0.8874 0.1859 -0.1873 0.101 Uiso 1 1 calc R . .
C9 C 1.0174(3) 0.0642(2) -0.1298(3) 0.0732(12) Uani 1 1 d . . .
H9A H 1.0543 0.0535 -0.1819 0.110 Uiso 1 1 calc R . .
H9B H 0.9413 0.0728 -0.1548 0.110 Uiso 1 1 calc R . .
H9C H 1.0240 0.0266 -0.0858 0.110 Uiso 1 1 calc R . .
C10 C 1.2296(3) 0.06590(19) 0.0378(3) 0.0767(12) Uani 1 1 d . . .
H10A H 1.2831 0.0562 -0.0014 0.115 Uiso 1 1 calc R . .
H10B H 1.1824 0.0272 0.0382 0.115 Uiso 1 1 calc R . .
H10C H 1.2661 0.0757 0.1024 0.115 Uiso 1 1 calc R . .
C11 C 0.8715(2) 0.38181(16) 0.0794(2) 0.0416(8) Uani 1 1 d . . .
C12 C 0.8374(3) 0.35059(18) -0.0108(2) 0.0519(9) Uani 1 1 d . . .
H12A H 0.8511 0.3044 -0.0167 0.062 Uiso 1 1 calc R . .
C13 C 0.7851(3) 0.3851(2) -0.0903(3) 0.0605(10) Uani 1 1 d . . .
H13A H 0.7629 0.3625 -0.1485 0.073 Uiso 1 1 calc R . .
C14 C 0.7655(3) 0.4537(2) -0.0834(3) 0.0641(10) Uani 1 1 d . . .
H14A H 0.7302 0.4777 -0.1370 0.077 Uiso 1 1 calc R . .
C15 C 0.7985(3) 0.48640(18) 0.0030(3) 0.0601(10) Uani 1 1 d . . .
H15A H 0.7860 0.5329 0.0063 0.072 Uiso 1 1 calc R . .
C16 C 0.8502(2) 0.45257(17) 0.0862(2) 0.0458(8) Uani 1 1 d . . .
C17 C 0.8791(3) 0.49769(16) 0.1728(3) 0.0520(9) Uani 1 1 d . . .
C18 C 0.8037(3) 0.5124(2) 0.2318(3) 0.0744(12) Uani 1 1 d . . .
H18A H 0.7348 0.4921 0.2195 0.089 Uiso 1 1 calc R . .
C19 C 0.8310(5) 0.5575(3) 0.3095(4) 0.0995(16) Uani 1 1 d . . .
H19A H 0.7815 0.5666 0.3499 0.119 Uiso 1 1 calc R . .
C20 C 0.9344(6) 0.5885(2) 0.3249(4) 0.109(2) Uani 1 1 d . . .
H20A H 0.9548 0.6174 0.3773 0.131 Uiso 1 1 calc R . .
C21 C 1.0045(4) 0.5768(2) 0.2648(4) 0.0905(15) Uani 1 1 d . . .
H21A H 1.0717 0.5991 0.2744 0.109 Uiso 1 1 calc R . .
C22 C 0.9782(3) 0.53263(18) 0.1900(3) 0.0654(11) Uani 1 1 d . . .
H22A H 1.0279 0.5256 0.1492 0.078 Uiso 1 1 calc R . .
C23 C 0.7213(3) 0.2584(2) 0.1346(3) 0.0857(14) Uani 1 1 d . . .
H23A H 0.6572 0.2426 0.1569 0.129 Uiso 1 1 calc R . .
H23B H 0.7541 0.2213 0.1061 0.129 Uiso 1 1 calc R . .
H23C H 0.7009 0.2935 0.0874 0.129 Uiso 1 1 calc R . .
C24 C 0.8383(4) 0.2297(2) 0.2935(4) 0.1065(17) Uani 1 1 d . . .
H24A H 0.7753 0.2143 0.3177 0.160 Uiso 1 1 calc R . .
H24B H 0.8925 0.2464 0.3459 0.160 Uiso 1 1 calc R . .
H24C H 0.8684 0.1927 0.2627 0.160 Uiso 1 1 calc R . .
C25 C 0.7468(4) 0.3457(2) 0.2639(3) 0.0999(16) Uani 1 1 d . . .
H25A H 0.6844 0.3283 0.2872 0.150 Uiso 1 1 calc R . .
H25B H 0.7231 0.3795 0.2154 0.150 Uiso 1 1 calc R . .
H25C H 0.7972 0.3658 0.3163 0.150 Uiso 1 1 calc R . .
C26 C 0.8043(3) 0.28711(19) 0.2202(3) 0.0648(11) Uani 1 1 d . . .
C27 C 1.1014(3) 0.2807(2) 0.3166(3) 0.0777(12) Uani 1 1 d . . .
H27A H 1.1619 0.2938 0.3661 0.117 Uiso 1 1 calc R . .
H27B H 1.1279 0.2539 0.2691 0.117 Uiso 1 1 calc R . .
H27C H 1.0501 0.2545 0.3446 0.117 Uiso 1 1 calc R . .
C28 C 1.0128(4) 0.3903(2) 0.3492(3) 0.0770(12) Uani 1 1 d . . .
H28A H 1.0779 0.4020 0.3945 0.116 Uiso 1 1 calc R . .
H28B H 0.9635 0.3659 0.3817 0.116 Uiso 1 1 calc R . .
H28C H 0.9778 0.4311 0.3214 0.116 Uiso 1 1 calc R . .
C29 C 1.1258(3) 0.38187(19) 0.2167(3) 0.0678(11) Uani 1 1 d . . .
H29A H 1.1874 0.3972 0.2633 0.102 Uiso 1 1 calc R . .
H29B H 1.0905 0.4202 0.1818 0.102 Uiso 1 1 calc R . .
H29C H 1.1505 0.3510 0.1726 0.102 Uiso 1 1 calc R . .
C30 C 1.0439(3) 0.34521(18) 0.2686(2) 0.0551(9) Uani 1 1 d . . .
C33 C 1.0042(4) 0.0033(3) 0.5884(4) 0.1139(18) Uiso 1 1 d . . .
C31 C 0.9658(7) 0.1095(5) 0.4961(7) 0.078(2) Uiso 0.50 1 d P . .
C32 C 0.9755(9) 0.0774(6) 0.5787(8) 0.115(3) Uiso 0.50 1 d P . .
C35 C 1.0080(8) -0.0320(6) 0.5274(8) 0.101(3) Uiso 0.50 1 d P . .
C34 C 0.9713(8) 0.0823(6) 0.4311(8) 0.096(3) Uiso 0.50 1 d P . .

loop_
_atom_site_aniso_label
_atom_site_aniso_U_11
_atom_site_aniso_U_22
_atom_site_aniso_U_33
_atom_site_aniso_U_23
_atom_site_aniso_U_13
_atom_site_aniso_U_12
Ti1 0.0472(4) 0.0363(3) 0.0369(4) 0.0008(3) 0.0107(2) 0.0004(3)
Cl1 0.0560(5) 0.0643(6) 0.0661(6) -0.0091(5) 0.0170(4) -0.0151(4)
Cl2 0.1035(8) 0.0526(6) 0.0451(6) 0.0098(5) 0.0072(5) 0.0105(5)
N1 0.0484(16) 0.0416(16) 0.0434(16) 0.0006(13) 0.0135(13) -0.0008(12)
P1 0.0490(5) 0.0401(5) 0.0425(5) -0.0014(4) 0.0176(4) 0.0023(4)
C1 0.045(2) 0.044(2) 0.048(2) -0.0016(17) 0.0135(16) 0.0023(15)
C2 0.0449(19) 0.0424(19) 0.043(2) 0.0035(16) 0.0196(16) 0.0024(16)
C3 0.046(2) 0.057(2) 0.0363(19) 0.0032(17) 0.0154(15) 0.0011(16)
C4 0.051(2) 0.048(2) 0.044(2) -0.0102(17) 0.0194(17) -0.0056(16)
C5 0.056(2) 0.042(2) 0.055(2) -0.0006(17) 0.0187(18) 0.0077(16)
C6 0.052(2) 0.066(3) 0.082(3) -0.007(2) 0.002(2) -0.0005(19)
C7 0.067(2) 0.048(2) 0.063(2) 0.0095(19) 0.0267(19) 0.0016(18)
C8 0.062(2) 0.092(3) 0.048(2) 0.006(2) 0.0062(19) 0.003(2)
C9 0.082(3) 0.072(3) 0.069(3) -0.028(2) 0.023(2) -0.011(2)
C10 0.073(3) 0.055(2) 0.103(3) 0.001(2) 0.019(2) 0.015(2)
C11 0.0368(17) 0.043(2) 0.046(2) -0.0017(17) 0.0128(15) -0.0006(14)
C12 0.051(2) 0.050(2) 0.053(2) -0.0049(19) 0.0057(17) 0.0039(17)
C13 0.056(2) 0.068(3) 0.054(3) -0.005(2) 0.0020(19) 0.0029(19)
C14 0.066(3) 0.067(3) 0.055(3) 0.010(2) 0.000(2) 0.007(2)
C15 0.064(2) 0.045(2) 0.069(3) 0.006(2) 0.006(2) 0.0082(18)
C16 0.0378(18) 0.047(2) 0.055(2) -0.0007(18) 0.0126(16) -0.0010(15)
C17 0.055(2) 0.0411(19) 0.058(2) -0.0042(18) 0.0065(18) 0.0089(18)
C18 0.078(3) 0.060(3) 0.090(3) -0.011(2) 0.027(2) 0.014(2)
C19 0.146(5) 0.077(3) 0.080(4) -0.012(3) 0.034(3) 0.045(3)
C20 0.166(6) 0.059(3) 0.085(4) -0.025(3) -0.020(4) 0.018(4)
C21 0.108(4) 0.054(3) 0.094(4) -0.011(3) -0.021(3) -0.005(3)
C22 0.069(3) 0.046(2) 0.076(3) -0.003(2) 0.001(2) -0.004(2)
C23 0.061(3) 0.082(3) 0.126(4) -0.009(3) 0.048(3) -0.017(2)
C24 0.115(4) 0.099(4) 0.122(4) 0.036(3) 0.063(3) -0.012(3)
C25 0.104(4) 0.085(3) 0.136(4) -0.021(3) 0.090(3) -0.010(3)
C26 0.073(3) 0.054(2) 0.080(3) -0.001(2) 0.048(2) -0.003(2)
C27 0.095(3) 0.067(3) 0.062(3) 0.002(2) -0.008(2) 0.017(2)
C28 0.102(3) 0.077(3) 0.051(2) -0.017(2) 0.009(2) 0.019(2)
C29 0.057(2) 0.065(3) 0.077(3) -0.013(2) 0.000(2) -0.0009(19)
C30 0.068(2) 0.049(2) 0.045(2) -0.0079(18) 0.0035(18) 0.0075(18)

loop_
_geom_bond_atom_site_label_1
_geom_bond_atom_site_label_2
_geom_bond_distance
_geom_bond_site_symmetry_2
_geom_bond_publ_flag
Ti1 N1 1.791(3) . ?
Ti1 Cl2 2.3091(13) . ?
Ti1 Cl1 2.3219(14) . ?
Ti1 C1 2.374(3) . ?
Ti1 C2 2.378(3) . ?
Ti1 C3 2.385(3) . ?
Ti1 C4 2.458(3) . ?
Ti1 C5 2.465(3) . ?
N1 P1 1.609(3) . ?
P1 C11 1.867(3) . ?
P1 C26 1.870(3) . ?
P1 C30 1.882(3) . ?
C1 C5 1.420(4) . ?
C1 C2 1.426(4) . ?
C1 C6 1.505(4) . ?
C2 C3 1.411(4) . ?
C2 C7 1.505(4) . ?
C3 C4 1.430(4) . ?
C3 C8 1.506(4) . ?
C4 C5 1.408(5) . ?
C4 C9 1.510(5) . ?
C5 C10 1.518(5) . ?
C11 C12 1.407(4) . ?
C11 C16 1.423(4) . ?
C12 C13 1.369(5) . ?
C13 C14 1.375(5) . ?
C14 C15 1.373(5) . ?
C15 C16 1.398(4) . ?
C16 C17 1.499(4) . ?
C17 C22 1.390(5) . ?
C17 C18 1.394(5) . ?
C18 C19 1.404(6) . ?
C19 C20 1.401(7) . ?
C20 C21 1.345(7) . ?
C21 C22 1.360(6) . ?
C23 C26 1.541(5) . ?
C24 C26 1.536(6) . ?
C25 C26 1.544(5) . ?
C27 C30 1.549(5) . ?
C28 C30 1.548(5) . ?
C29 C30 1.540(5) . ?
C33 C35 1.115(11) . ?
C33 C32 1.501(12) . ?
C33 C35 1.711(11) 3_756 ?
C33 C34 1.742(12) 3_756 ?
C31 C34 1.075(11) . ?
C31 C32 1.313(12) . ?
C31 C35 1.604(14) 3_756 ?
C32 C35 1.790(16) 3_756 ?
C35 C34 1.154(12) 3_756 ?
C35 C35 1.47(2) 3_756 ?
C35 C31 1.604(14) 3_756 ?
C35 C33 1.711(11) 3_756 ?
C35 C32 1.790(16) 3_756 ?
C34 C35 1.154(12) 3_756 ?
C34 C33 1.742(12) 3_756 ?
